data_7115738
loop_
_publ_author_name
'Shunshun Xiong'
'Youjin Gong'
'Hongxia Wang'
'Hailong Wang'
'Qiang Liu'
'Mei Gu'
'Xiaolin Wang'
'Banglin Chen'
'Zhiyong Wang'

_publ_section_title
;
 A new tetrazolate zeolite-like framework for highly selective CO2/CH4 and
 CO2/N2 separation
;
_journal_name_full Chem.Commun.
_journal_page_first 12101
_journal_paper_doi 10.1039/C4cc05729E
_journal_volume 50
_journal_year 2014
_chemical_formula_sum 'C16 H24 N32 O0 Zn4'
_chemical_formula_weight 926.15
_chemical_name_systematic
;
 ?
;
_space_group_IT_number 7
_symmetry_cell_setting monoclinic
_symmetry_space_group_name_Hall 'P -2yc'
_symmetry_space_group_name_H-M 'P 1 c 1'
_atom_sites_solution_hydrogens geom
_atom_sites_solution_primary direct
_atom_sites_solution_secondary difmap
_audit_creation_method SHELXL-97
_cell_angle_alpha 90.00
_cell_angle_beta 95.038(6)
_cell_angle_gamma 90.00
_cell_formula_units_Z 2
_cell_length_a 19.2148(14)
_cell_length_b 13.3436(8)
_cell_length_c 10.6713(5)
_cell_measurement_temperature 293(2)
_cell_volume 2725.5(3)
_computing_structure_refinement 'SHELXL-97 (Sheldrick, 1997)'
_diffrn_ambient_temperature 293(2)
_diffrn_measured_fraction_theta_full 0.997
_diffrn_measured_fraction_theta_max 0.997
_diffrn_radiation_monochromator graphite
_diffrn_radiation_source 'fine-focus sealed tube'
_diffrn_radiation_type MoK\a
_diffrn_radiation_wavelength 0.71073
_diffrn_reflns_av_R_equivalents 0.0407
_diffrn_reflns_av_sigmaI/netI 0.0694
_diffrn_reflns_limit_h_max 23
_diffrn_reflns_limit_h_min -17
_diffrn_reflns_limit_k_max 16
_diffrn_reflns_limit_k_min -16
_diffrn_reflns_limit_l_max 13
_diffrn_reflns_limit_l_min -12
_diffrn_reflns_number 12000
_diffrn_reflns_theta_full 26.37
_diffrn_reflns_theta_max 26.37
_diffrn_reflns_theta_min 3.05
_exptl_absorpt_coefficient_mu 1.781
_exptl_absorpt_correction_T_max 0.5996
_exptl_absorpt_correction_T_min 0.5665
_exptl_absorpt_correction_type multi-scan
_exptl_crystal_colour colorless
_exptl_crystal_density_diffrn 1.129
_exptl_crystal_density_method 'not measured'
_exptl_crystal_description block
_exptl_crystal_F_000 928
_exptl_crystal_size_max 0.36
_exptl_crystal_size_mid 0.33
_exptl_crystal_size_min 0.32
_platon_squeeze_details
;
;
_refine_diff_density_max 0.475
_refine_diff_density_min -0.440
_refine_diff_density_rms 0.085
_refine_ls_abs_structure_details 'Flack H D (1983), Acta Cryst. A39, 876-881'
_refine_ls_abs_structure_Flack 0.08(2)
_refine_ls_extinction_method none
_refine_ls_goodness_of_fit_ref 1.007
_refine_ls_hydrogen_treatment mixed
_refine_ls_matrix_type full
_refine_ls_number_parameters 469
_refine_ls_number_reflns 7489
_refine_ls_number_restraints 2
_refine_ls_restrained_S_all 1.007
_refine_ls_R_factor_all 0.0780
_refine_ls_R_factor_gt 0.0486
_refine_ls_shift/su_max 0.001
_refine_ls_shift/su_mean 0.000
_refine_ls_structure_factor_coef Fsqd
_refine_ls_weighting_details 'calc w=1/[\s^2^(Fo^2^)+(0.0472P)^2^+0.0000P] where P=(Fo^2^+2Fc^2^)/3'
_refine_ls_weighting_scheme calc
_refine_ls_wR_factor_gt 0.1270
_refine_ls_wR_factor_ref 0.1374
_reflns_number_gt 4298
_reflns_number_total 7489
_reflns_threshold_expression >2sigma(I)
_cod_data_source_file c4cc05729e2.cif
_cod_data_source_block d
_cod_original_sg_symbol_H-M Pc
_cod_database_code 7115738

loop_
_symmetry_equiv_pos_as_xyz
'x, y, z'
'x, -y, z+1/2'

loop_
_atom_site_label
_atom_site_type_symbol
_atom_site_fract_x
_atom_site_fract_y
_atom_site_fract_z
_atom_site_U_iso_or_equiv
_atom_site_adp_type
_atom_site_occupancy
_atom_site_symmetry_multiplicity
_atom_site_calc_flag
_atom_site_refinement_flags
Zn1 Zn -0.22546(8) -0.39144(7) -0.4237(2) 0.0387(4) Uani 1 1 d .
Zn2 Zn 0.02544(7) -0.10827(7) -0.39695(14) 0.0416(5) Uani 1 1 d .
Zn3 Zn -0.47663(6) -0.10891(8) -0.43431(15) 0.0455(6) Uani 1 1 d .
Zn4 Zn -0.72494(8) -0.39118(7) -0.4024(2) 0.0419(4) Uani 1 1 d .
N1 N -0.5464(5) -0.2821(8) -0.5326(8) 0.072(3) Uani 1 1 d .
N2 N -0.5972(5) -0.3423(8) -0.5288(8) 0.079(3) Uani 1 1 d .
N3 N -0.5510(4) -0.2156(5) -0.4460(7) 0.045(2) Uani 1 1 d .
N4 N -0.6349(4) -0.3187(5) -0.4244(6) 0.0352(16) Uani 1 1 d .
N5 N -0.2898(5) -0.2074(7) -0.5253(7) 0.056(2) Uani 1 1 d .
N6 N -0.3379(5) -0.1476(7) -0.5266(7) 0.059(2) Uani 1 1 d .
N7 N -0.3000(4) -0.2913(5) -0.4521(6) 0.0407(19) Uani 1 1 d .
N8 N -0.3877(5) -0.1905(6) -0.4517(6) 0.052(2) Uani 1 1 d .
N9 N -0.0297(5) -0.3044(7) -0.4827(8) 0.069(3) Uani 1 1 d .
N10 N -0.0839(5) -0.3641(6) -0.4874(9) 0.068(3) Uani 1 1 d .
N11 N -0.1338(4) -0.3193(6) -0.4335(7) 0.0415(18) Uani 1 1 d .
N12 N -0.0461(4) -0.2161(6) -0.4232(6) 0.043(2) Uani 1 1 d .
N13 N 0.2160(5) -0.2054(6) -0.4917(8) 0.058(2) Uani 1 1 d .
N14 N 0.1187(4) -0.1761(6) -0.4061(6) 0.046(2) Uani 1 1 d .
N15 N 0.1635(5) -0.1410(6) -0.4874(7) 0.055(2) Uani 1 1 d .
N16 N 0.2070(4) -0.2770(5) -0.4140(6) 0.045(2) Uani 1 1 d .
N17 N -0.2325(6) -0.4134(7) -0.0521(7) 0.072(3) Uani 1 1 d .
N18 N -0.2331(6) -0.3694(6) -0.1627(6) 0.074(3) Uani 1 1 d .
N19 N -0.2273(4) -0.4448(5) -0.2502(6) 0.0353(18) Uani 1 1 d .
N20 N -0.2266(4) -0.5133(5) -0.0673(6) 0.0373(19) Uani 1 1 d .
N26 N 0.0210(4) 0.0131(6) -0.0390(6) 0.049(2) Uani 1 1 d .
N27 N -0.7289(4) -0.5144(6) -0.0479(6) 0.049(2) Uani 1 1 d .
N30 N -0.7230(5) -0.4441(6) -0.2293(6) 0.053(2) Uani 1 1 d .
N31 N -0.4540(6) -0.0742(9) -0.0657(8) 0.092(4) Uani 1 1 d .
N32 N -0.4507(6) -0.1242(7) -0.1714(7) 0.080(3) Uani 1 1 d .
N34 N -0.4669(4) -0.0519(6) -0.2595(6) 0.047(2) Uani 1 1 d .
N35 N -0.4764(4) 0.0172(5) -0.0796(6) 0.0385(19) Uani 1 1 d .
C1 C -0.6039(5) -0.2404(7) -0.3811(7) 0.044(2) Uani 1 1 d .
C2 C -0.6281(7) -0.1942(12) -0.2728(11) 0.106(5) Uani 1 1 d .
H2A H -0.6001 -0.1362 -0.2506 0.159 Uiso 1 1 calc R
H2B H -0.6246 -0.2408 -0.2041 0.159 Uiso 1 1 calc R
H2C H -0.6760 -0.1743 -0.2908 0.159 Uiso 1 1 calc R
C3 C -0.3581(6) -0.2774(8) -0.4067(8) 0.055(3) Uani 1 1 d .
C4 C -0.3947(7) -0.3424(10) -0.3272(12) 0.101(5) Uani 1 1 d .
H4A H -0.4371 -0.3104 -0.3070 0.151 Uiso 1 1 calc R
H4B H -0.3658 -0.3558 -0.2511 0.151 Uiso 1 1 calc R
H4C H -0.4058 -0.4042 -0.3704 0.151 Uiso 1 1 calc R
C5 C 0.1114(7) -0.3176(10) -0.2636(11) 0.096(5) Uani 1 1 d .
H5A H 0.1381 -0.3767 -0.2409 0.144 Uiso 1 1 calc R
H5B H 0.0654 -0.3366 -0.2977 0.144 Uiso 1 1 calc R
H5C H 0.1080 -0.2768 -0.1904 0.144 Uiso 1 1 calc R
C6 C 0.1472(5) -0.2587(7) -0.3617(7) 0.048(2) Uani 1 1 d .
C8 C -0.2251(5) -0.5288(7) -0.1886(7) 0.039(2) Uani 1 1 d .
C15 C -0.1109(6) -0.2274(8) -0.3927(8) 0.058(3) Uani 1 1 d .
C16 C -0.1465(6) -0.1543(9) -0.3265(12) 0.089(4) Uani 1 1 d .
H16A H -0.1925 -0.1782 -0.3139 0.134 Uiso 1 1 calc R
H16B H -0.1500 -0.0933 -0.3744 0.134 Uiso 1 1 calc R
H16C H -0.1212 -0.1419 -0.2464 0.134 Uiso 1 1 calc R
C21 C -0.4948(8) 0.1275(8) -0.2629(9) 0.076(4) Uani 1 1 d .
H21A H -0.4954 0.1182 -0.3522 0.114 Uiso 1 1 calc R
H21B H -0.4590 0.1748 -0.2355 0.114 Uiso 1 1 calc R
H21C H -0.5394 0.1524 -0.2428 0.114 Uiso 1 1 calc R
C22 C -0.4805(5) 0.0309(7) -0.1988(7) 0.051(3) Uani 1 1 d .
C29 C -0.7497(8) -0.6263(8) -0.2342(11) 0.085(4) Uani 1 1 d .
H29A H -0.7512 -0.6165 -0.3235 0.128 Uiso 1 1 calc R
H29B H -0.7938 -0.6518 -0.2128 0.128 Uiso 1 1 calc R
H29C H -0.7134 -0.6734 -0.2083 0.128 Uiso 1 1 calc R
C7 C -0.2160(9) -0.6329(9) -0.2389(11) 0.097(5) Uani 1 1 d .
H7A H -0.2162 -0.6804 -0.1714 0.146 Uiso 1 1 calc R
H7B H -0.1723 -0.6370 -0.2760 0.146 Uiso 1 1 calc R
H7C H -0.2536 -0.6476 -0.3014 0.146 Uiso 1 1 calc R
N25 N 0.0199(4) -0.0573(6) -0.2272(7) 0.047(2) Uani 1 1 d .
C23 C -0.7353(5) -0.5308(6) -0.1701(7) 0.040(2) Uani 1 1 d .
N22 N 0.0145(6) -0.1260(6) -0.1402(7) 0.063(3) Uani 1 1 d .
C36 C 0.0222(5) 0.0313(7) -0.1633(8) 0.041(2) Uani 1 1 d .
N24 N -0.7131(6) -0.4187(6) -0.0302(7) 0.071(3) Uani 1 1 d .
N41 N 0.0154(5) -0.0874(6) -0.0274(7) 0.061(2) Uani 1 1 d .
N23 N -0.7044(6) -0.3787(6) -0.1378(8) 0.073(3) Uani 1 1 d .
C35 C 0.0320(7) 0.1296(8) -0.2242(9) 0.072(4) Uani 1 1 d .
H35A H 0.0311 0.1206 -0.3136 0.108 Uiso 1 1 calc R
H35B H 0.0761 0.1577 -0.1927 0.108 Uiso 1 1 calc R
H35C H -0.0050 0.1742 -0.2057 0.108 Uiso 1 1 calc R

loop_
_atom_site_aniso_label
_atom_site_aniso_U_11
_atom_site_aniso_U_22
_atom_site_aniso_U_33
_atom_site_aniso_U_23
_atom_site_aniso_U_13
_atom_site_aniso_U_12
Zn1 0.0504(7) 0.0450(6) 0.0202(9) 0.0003(4) -0.0002(6) 0.0008(6)
Zn2 0.0561(9) 0.0376(7) 0.0320(15) -0.0010(4) 0.0089(10) -0.0012(5)
Zn3 0.0569(10) 0.0452(8) 0.0343(16) 0.0006(4) 0.0032(12) -0.0041(6)
Zn4 0.0575(8) 0.0415(6) 0.0272(10) -0.0003(5) 0.0063(7) 0.0041(6)
N1 0.045(6) 0.099(8) 0.075(6) -0.018(5) 0.014(5) -0.006(5)
N2 0.033(6) 0.134(9) 0.069(6) -0.029(5) 0.006(4) -0.021(6)
N3 0.045(5) 0.049(5) 0.043(4) -0.026(3) 0.006(3) 0.010(4)
N4 0.044(5) 0.028(4) 0.034(3) -0.004(3) 0.007(3) -0.003(3)
N5 0.061(6) 0.067(6) 0.042(4) 0.022(4) 0.010(4) 0.007(5)
N6 0.046(6) 0.068(6) 0.063(5) 0.040(4) -0.001(4) 0.001(5)
N7 0.040(5) 0.051(5) 0.031(3) -0.005(3) 0.003(3) -0.001(4)
N8 0.057(6) 0.076(6) 0.024(3) 0.003(3) 0.003(4) -0.010(5)
N9 0.056(7) 0.064(6) 0.091(6) -0.033(5) 0.026(5) -0.003(5)
N10 0.055(7) 0.045(5) 0.104(7) -0.012(5) 0.012(5) 0.002(5)
N11 0.034(5) 0.054(5) 0.038(3) -0.009(3) 0.012(3) -0.006(4)
N12 0.041(5) 0.056(5) 0.035(4) 0.000(3) 0.013(3) -0.004(4)
N13 0.049(6) 0.054(5) 0.072(5) 0.018(4) 0.013(4) 0.006(4)
N14 0.053(6) 0.054(5) 0.034(4) 0.003(3) 0.014(4) -0.001(4)
N15 0.058(6) 0.041(4) 0.067(5) 0.016(4) 0.005(4) -0.004(4)
N16 0.057(6) 0.044(5) 0.035(4) 0.012(3) 0.010(4) 0.007(4)
N17 0.135(9) 0.068(6) 0.012(3) 0.005(3) 0.001(4) -0.005(6)
N18 0.143(10) 0.056(5) 0.022(4) 0.003(3) -0.003(4) -0.015(5)
N19 0.050(5) 0.036(4) 0.020(3) 0.000(3) 0.002(3) 0.003(3)
N20 0.052(5) 0.033(4) 0.027(3) 0.008(3) 0.003(3) 0.005(4)
N26 0.060(6) 0.061(5) 0.026(4) 0.012(3) 0.006(3) -0.011(4)
N27 0.062(6) 0.060(6) 0.024(4) 0.003(3) 0.004(3) 0.006(4)
N30 0.095(7) 0.042(5) 0.021(3) 0.005(3) -0.001(4) 0.007(4)
N31 0.102(9) 0.115(9) 0.053(6) -0.040(6) -0.029(5) 0.015(7)
N32 0.104(9) 0.089(7) 0.044(5) -0.013(5) -0.003(5) 0.009(6)
N34 0.061(6) 0.046(5) 0.032(4) 0.007(4) -0.010(4) -0.002(4)
N35 0.056(5) 0.024(4) 0.035(4) 0.000(3) 0.001(3) 0.005(4)
C1 0.054(7) 0.038(5) 0.041(5) -0.003(4) 0.011(5) -0.003(4)
C2 0.067(10) 0.183(15) 0.075(8) -0.045(8) 0.036(7) -0.047(10)
C3 0.045(7) 0.064(7) 0.056(6) 0.019(5) -0.002(5) -0.004(6)
C4 0.113(13) 0.094(10) 0.100(9) 0.079(8) 0.037(9) -0.004(8)
C5 0.075(10) 0.130(11) 0.088(8) 0.078(8) 0.037(7) 0.027(8)
C6 0.048(7) 0.055(6) 0.041(5) 0.015(4) 0.000(4) 0.010(5)
C8 0.043(6) 0.044(6) 0.033(4) 0.000(4) 0.013(4) -0.004(4)
C15 0.059(8) 0.077(8) 0.034(5) -0.015(5) -0.012(5) -0.005(6)
C16 0.052(9) 0.085(9) 0.130(11) -0.063(8) 0.002(7) -0.033(7)
C21 0.143(12) 0.046(6) 0.039(6) -0.002(5) 0.008(6) 0.023(7)
C22 0.077(8) 0.043(5) 0.028(4) -0.004(4) -0.017(4) 0.006(5)
C29 0.152(14) 0.047(6) 0.058(7) -0.011(6) 0.014(8) -0.020(7)
C7 0.193(17) 0.062(7) 0.038(6) -0.010(6) 0.019(8) -0.014(9)
N25 0.050(5) 0.056(5) 0.036(4) 0.010(4) 0.009(3) 0.001(4)
C23 0.061(7) 0.031(5) 0.026(4) 0.006(4) -0.004(4) 0.009(4)
N22 0.109(8) 0.041(5) 0.040(4) 0.009(4) 0.017(4) -0.011(5)
C36 0.036(6) 0.045(5) 0.041(5) -0.002(4) 0.002(4) 0.006(4)
N24 0.147(9) 0.033(4) 0.035(4) 0.011(3) 0.018(5) -0.017(5)
N41 0.108(8) 0.033(4) 0.045(4) -0.002(3) 0.026(4) -0.008(4)
N23 0.125(9) 0.057(6) 0.038(5) 0.001(4) 0.014(5) -0.007(5)
C35 0.129(12) 0.051(6) 0.032(5) 0.005(5) -0.007(6) 0.012(6)

loop_
_atom_type_symbol
_atom_type_description
_atom_type_scat_dispersion_real
_atom_type_scat_dispersion_imag
_atom_type_scat_source
C C 0.0033 0.0016 'International Tables Vol C Tables 4.2.6.8 and 6.1.1.4'
H H 0.0000 0.0000 'International Tables Vol C Tables 4.2.6.8 and 6.1.1.4'
N N 0.0061 0.0033 'International Tables Vol C Tables 4.2.6.8 and 6.1.1.4'
O O 0.0106 0.0060 'International Tables Vol C Tables 4.2.6.8 and 6.1.1.4'
Zn Zn 0.2839 1.4301 'International Tables Vol C Tables 4.2.6.8 and 6.1.1.4'

loop_
_geom_angle_atom_site_label_1
_geom_angle_atom_site_label_2
_geom_angle_atom_site_label_3
_geom_angle
_geom_angle_site_symmetry_1
_geom_angle_site_symmetry_3
N7 Zn1 N19 108.4(3) . .
N7 Zn1 N20 110.9(3) . 2_544
N19 Zn1 N20 119.3(3) . 2_544
N7 Zn1 N11 107.2(3) . .
N19 Zn1 N11 107.8(3) . .
N20 Zn1 N11 102.4(3) 2_544 .
N25 Zn2 N26 119.2(3) . 2_554
N25 Zn2 N12 106.8(3) . .
N26 Zn2 N12 112.0(3) 2_554 .
N25 Zn2 N14 108.9(3) . .
N26 Zn2 N14 103.3(3) 2_554 .
N12 Zn2 N14 105.9(3) . .
N35 Zn3 N34 119.2(3) 2_554 .
N35 Zn3 N3 116.1(3) 2_554 .
N34 Zn3 N3 109.5(3) . .
N35 Zn3 N8 101.4(3) 2_554 .
N34 Zn3 N8 106.0(3) . .
N3 Zn3 N8 102.2(3) . .
N30 Zn4 N27 119.9(3) . 2_544
N30 Zn4 N16 106.8(3) . 1_455
N27 Zn4 N16 116.8(3) 2_544 1_455
N30 Zn4 N4 109.6(3) . .
N27 Zn4 N4 100.8(3) 2_544 .
N16 Zn4 N4 100.9(3) 1_455 .
N2 N1 N3 108.2(8) . .
N1 N2 N4 109.4(8) . .
N1 N3 C1 107.9(8) . .
N1 N3 Zn3 116.0(6) . .
C1 N3 Zn3 136.0(6) . .
C1 N4 N2 102.3(7) . .
C1 N4 Zn4 137.2(6) . .
N2 N4 Zn4 119.3(5) . .
N6 N5 N7 112.9(8) . .
N5 N6 N8 106.1(7) . .
C3 N7 N5 105.6(8) . .
C3 N7 Zn1 134.0(7) . .
N5 N7 Zn1 119.9(6) . .
C3 N8 N6 105.1(8) . .
C3 N8 Zn3 138.4(6) . .
N6 N8 Zn3 116.5(6) . .
N10 N9 N12 108.8(8) . .
N11 N10 N9 108.5(8) . .
N10 N11 C15 108.9(8) . .
N10 N11 Zn1 118.8(6) . .
C15 N11 Zn1 132.3(7) . .
C15 N12 N9 105.8(8) . .
C15 N12 Zn2 134.5(7) . .
N9 N12 Zn2 119.7(6) . .
N16 N13 N15 108.2(7) . .
C6 N14 N15 104.7(8) . .
C6 N14 Zn2 135.2(7) . .
N15 N14 Zn2 119.5(6) . .
N13 N15 N14 109.0(7) . .
N13 N16 C6 107.5(8) . .
N13 N16 Zn4 118.8(6) . 1_655
C6 N16 Zn4 133.6(6) . 1_655
N18 N17 N20 109.1(7) . .
N17 N18 N19 106.6(7) . .
C8 N19 N18 106.7(6) . .
C8 N19 Zn1 141.2(6) . .
N18 N19 Zn1 112.1(5) . .
C8 N20 N17 106.5(6) . .
C8 N20 Zn1 131.2(6) . 2_545
N17 N20 Zn1 122.3(5) . 2_545
N41 N26 C36 106.1(7) . .
N41 N26 Zn2 124.5(5) . 2
C36 N26 Zn2 129.4(6) . 2
C23 N27 N24 107.5(7) . .
C23 N27 Zn4 131.3(6) . 2_545
N24 N27 Zn4 120.4(5) . 2_545
N23 N30 C23 105.4(7) . .
N23 N30 Zn4 115.6(6) . .
C23 N30 Zn4 139.0(6) . .
N35 N31 N32 114.8(9) . .
N31 N32 N34 101.9(9) . .
C22 N34 N32 107.3(7) . .
C22 N34 Zn3 140.2(6) . .
N32 N34 Zn3 111.7(6) . .
C22 N35 N31 103.8(8) . .
C22 N35 Zn3 133.4(6) . 2
N31 N35 Zn3 121.1(6) . 2
N4 C1 N3 111.9(7) . .
N4 C1 C2 118.4(9) . .
N3 C1 C2 129.6(9) . .
N7 C3 N8 110.2(9) . .
N7 C3 C4 129.0(11) . .
N8 C3 C4 120.7(10) . .
N14 C6 N16 110.5(8) . .
N14 C6 C5 119.1(9) . .
N16 C6 C5 130.4(9) . .
N19 C8 N20 111.1(7) . .
N19 C8 C7 128.0(7) . .
N20 C8 C7 120.7(8) . .
N12 C15 N11 108.1(8) . .
N12 C15 C16 123.4(10) . .
N11 C15 C16 128.5(10) . .
N35 C22 N34 111.8(8) . .
N35 C22 C21 125.4(9) . .
N34 C22 C21 122.8(7) . .
N22 N25 C36 104.6(7) . .
N22 N25 Zn2 115.3(6) . .
C36 N25 Zn2 140.0(6) . .
N27 C23 N30 108.4(7) . .
N27 C23 C29 127.2(8) . .
N30 C23 C29 124.3(8) . .
N41 N22 N25 112.3(7) . .
N26 C36 N25 109.4(8) . .
N26 C36 C35 127.1(9) . .
N25 C36 C35 123.2(8) . .
N23 N24 N27 108.7(7) . .
N22 N41 N26 107.5(6) . .
N24 N23 N30 109.4(8) . .

loop_
_geom_bond_atom_site_label_1
_geom_bond_atom_site_label_2
_geom_bond_distance
_geom_bond_site_symmetry_2
Zn1 N7 1.962(8) .
Zn1 N19 1.987(6) .
Zn1 N20 1.990(6) 2_544
Zn1 N11 2.018(7) .
Zn2 N25 1.947(7) .
Zn2 N26 1.974(7) 2_554
Zn2 N12 1.992(8) .
Zn2 N14 2.018(8) .
Zn3 N35 1.975(7) 2_554
Zn3 N34 2.008(7) .
Zn3 N3 2.012(8) .
Zn3 N8 2.048(9) .
Zn4 N30 1.975(7) .
Zn4 N27 1.995(7) 2_544
Zn4 N16 2.004(8) 1_455
Zn4 N4 2.014(7) .
N1 N2 1.268(12) .
N1 N3 1.290(10) .
N2 N4 1.418(10) .
N3 C1 1.323(11) .
N4 C1 1.269(10) .
N5 N6 1.221(10) .
N5 N7 1.389(10) .
N6 N8 1.421(10) .
N7 C3 1.270(11) .
N8 C3 1.361(12) .
N9 N10 1.308(11) .
N9 N12 1.388(10) .
N10 N11 1.306(11) .
N11 C15 1.361(12) .
N12 C15 1.323(12) .
N13 N16 1.287(9) .
N13 N15 1.328(11) .
N14 C6 1.302(11) .
N14 N15 1.358(10) .
N16 C6 1.343(11) .
N16 Zn4 2.004(8) 1_655
N17 N18 1.317(10) .
N17 N20 1.349(10) .
N18 N19 1.384(10) .
N19 C8 1.299(10) .
N20 C8 1.313(9) .
N20 Zn1 1.990(6) 2_545
N26 N41 1.352(10) .
N26 C36 1.350(10) .
N26 Zn2 1.974(7) 2
N27 C23 1.318(10) .
N27 N24 1.323(10) .
N27 Zn4 1.995(7) 2_545
N30 N23 1.335(11) .
N30 C23 1.349(11) .
N31 N35 1.298(12) .
N31 N32 1.316(11) .
N32 N34 1.364(11) .
N34 C22 1.318(11) .
N35 C22 1.281(10) .
N35 Zn3 1.975(7) 2
C1 C2 1.423(12) .
C3 C4 1.440(13) .
C5 C6 1.522(13) .
C8 C7 1.504(13) .
C15 C16 1.416(14) .
C21 C22 1.473(13) .
C29 C23 1.461(13) .
N25 N22 1.315(10) .
N25 C36 1.364(12) .
N22 N41 1.309(10) .
C36 C35 1.483(13) .
N24 N23 1.290(10) .

loop_
_platon_squeeze_void_nr
_platon_squeeze_void_average_x
_platon_squeeze_void_average_y
_platon_squeeze_void_average_z
_platon_squeeze_void_volume
_platon_squeeze_void_count_electrons
_platon_squeeze_void_content
1 0.271 -0.046 -0.085 1380 193 ' '
